data_4301496
loop_
_publ_author_name
'Fuyan Han'
'Jie Zhang'
'Yanan Han'
'Zhengxing Zhang'
'Zhenxia Chen'
'Linhong Weng'
'Xigeng Zhou'

_publ_section_title
;
Synthesis of Mixed Cp/TpMe2 Lanthanide Complexes from Lanthanocene
Precursors and their Structures and Reactivities
;
_journal_name_full 'Inorganic Chemistry'
_journal_page_first 1774
_journal_page_last 1781
_journal_paper_doi 10.1021/ic802094q
_journal_volume 48
_journal_year 2009
_chemical_formula_sum 'C28 H43 B Cl Er N6 O2'
_chemical_formula_weight 709.20
_chemical_name_systematic
; 
 ? 
;
_space_group_IT_number 19
_symmetry_cell_setting orthorhombic
_symmetry_space_group_name_Hall 'P 2ac 2ab'
_symmetry_space_group_name_H-M 'P 21 21 21'
_atom_sites_solution_hydrogens geom
_atom_sites_solution_primary direct
_atom_sites_solution_secondary difmap
_audit_creation_method SHELXL-97
_cell_angle_alpha 90.00
_cell_angle_beta 90.00
_cell_angle_gamma 90.00
_cell_formula_units_Z 4
_cell_length_a 10.057(16)
_cell_length_b 16.81(3)
_cell_length_c 18.39(3)
_cell_measurement_reflns_used 918
_cell_measurement_temperature 293(2)
_cell_measurement_theta_max 21.951
_cell_measurement_theta_min 2.423
_cell_volume 3109(9)
_computing_cell_refinement 'Bruker SMART'
_computing_data_collection 'Bruker SMART'
_computing_data_reduction 'Bruker SHELXTL'
_computing_molecular_graphics 'Bruker SHELXTL'
_computing_publication_material 'Bruker SHELXTL'
_computing_structure_refinement 'SHELXL-97 (Sheldrick, 1997)'
_computing_structure_solution 'SHELXS-97 (Sheldrick, 1990)'
_diffrn_ambient_temperature 293(2)
_diffrn_measured_fraction_theta_full 0.995
_diffrn_measured_fraction_theta_max 0.995
_diffrn_measurement_device_type 'CCD area detector'
_diffrn_measurement_method 'phi and omega scans'
_diffrn_radiation_monochromator graphite
_diffrn_radiation_source 'fine-focus sealed tube'
_diffrn_radiation_type MoK\a
_diffrn_radiation_wavelength 0.71073
_diffrn_reflns_av_R_equivalents 0.0421
_diffrn_reflns_av_sigmaI/netI 0.0570
_diffrn_reflns_limit_h_max 12
_diffrn_reflns_limit_h_min -12
_diffrn_reflns_limit_k_max 20
_diffrn_reflns_limit_k_min -20
_diffrn_reflns_limit_l_max 22
_diffrn_reflns_limit_l_min -20
_diffrn_reflns_number 14027
_diffrn_reflns_theta_full 26.01
_diffrn_reflns_theta_max 26.01
_diffrn_reflns_theta_min 1.64
_exptl_absorpt_coefficient_mu 2.819
_exptl_absorpt_correction_T_max 0.8956
_exptl_absorpt_correction_T_min 0.6025
_exptl_absorpt_correction_type multi-scan
_exptl_absorpt_process_details sadabs
_exptl_crystal_colour colorless
_exptl_crystal_density_diffrn 1.515
_exptl_crystal_density_method 'not measured'
_exptl_crystal_description block
_exptl_crystal_F_000 1436
_exptl_crystal_size_max 0.20
_exptl_crystal_size_mid 0.12
_exptl_crystal_size_min 0.04
_refine_diff_density_max 1.314
_refine_diff_density_min -0.668
_refine_diff_density_rms 0.113
_refine_ls_abs_structure_details 'Flack H D (1983), Acta Cryst. A39, 876-881'
_refine_ls_abs_structure_Flack 0.00(4)
_refine_ls_extinction_method none
_refine_ls_goodness_of_fit_ref 1.093
_refine_ls_hydrogen_treatment mixed
_refine_ls_matrix_type full
_refine_ls_number_parameters 331
_refine_ls_number_reflns 6066
_refine_ls_number_restraints 8
_refine_ls_restrained_S_all 1.094
_refine_ls_R_factor_all 0.0527
_refine_ls_R_factor_gt 0.0459
_refine_ls_shift/su_max 0.001
_refine_ls_shift/su_mean 0.000
_refine_ls_structure_factor_coef Fsqd
_refine_ls_weighting_details 'calc w=1/[\s^2^(Fo^2^)+(0.0474P)^2^+0.0000P] where P=(Fo^2^+2Fc^2^)/3'
_refine_ls_weighting_scheme calc
_refine_ls_wR_factor_gt 0.0969
_refine_ls_wR_factor_ref 0.0996
_reflns_number_gt 5498
_reflns_number_total 6066
_reflns_threshold_expression >2sigma(I)
_cod_data_source_file ic802094q_si_001_07.cif
_cod_data_source_block f80115c
_cod_depositor_comments
;
The following automatic conversions were performed:
'_symmetry_cell_setting' value 'Orthorhombic' changed to 'orthorhombic'
according to '/home/saulius/struct/CIF-dictionaries/cif_core.dic'
dictionary named 'cif_core.dic' version 2.4.1 from 2010-06-29.

Automatic conversion script
Id: cif_fix_enum 1527 2010-12-29 10:47:43Z saulius 
;
_cod_original_cell_volume 3110(9)
_cod_database_code 4301496

loop_
_symmetry_equiv_pos_as_xyz
'x, y, z'
'-x+1/2, -y, z+1/2'
'-x, y+1/2, -z+1/2'
'x+1/2, -y+1/2, -z'

loop_
_atom_site_label
_atom_site_type_symbol
_atom_site_fract_x
_atom_site_fract_y
_atom_site_fract_z
_atom_site_U_iso_or_equiv
_atom_site_adp_type
_atom_site_occupancy
_atom_site_symmetry_multiplicity
_atom_site_calc_flag
_atom_site_refinement_flags
_atom_site_disorder_assembly
_atom_site_disorder_group
Er1 Er 0.07679(3) 0.845787(18) 0.153092(16) 0.03748(10) Uani 1 1 d . . .
Cl1 Cl 0.0768(3) 0.73402(12) 0.05738(11) 0.0636(5) Uani 1 1 d . . .
N1 N -0.0854(7) 0.7594(3) 0.2176(3) 0.0392(13) Uani 1 1 d . . .
N2 N -0.0819(7) 0.7590(3) 0.2920(3) 0.0375(12) Uani 1 1 d . . .
N3 N 0.0048(7) 0.9225(3) 0.2632(3) 0.0439(15) Uani 1 1 d . . .
N4 N 0.0308(6) 0.8861(3) 0.3276(3) 0.0385(15) Uani 1 1 d . . .
N5 N 0.2074(6) 0.7653(4) 0.2373(4) 0.0465(16) Uani 1 1 d . . .
N6 N 0.1659(6) 0.7591(4) 0.3084(3) 0.0398(15) Uani 1 1 d . . .
O1 O -0.1273(6) 0.8919(4) 0.1053(3) 0.0530(15) Uani 1 1 d . . .
B1 B 0.0307(9) 0.7951(5) 0.3358(5) 0.042(2) Uani 1 1 d D . .
H1 H 0.029(8) 0.775(4) 0.3922(17) 0.051 Uiso 1 1 d D . .
C1 C -0.1876(8) 0.7161(5) 0.3176(4) 0.0450(19) Uani 1 1 d . . .
C2 C -0.2571(8) 0.6895(5) 0.2586(5) 0.053(2) Uani 1 1 d . . .
H2A H -0.3344 0.6591 0.2597 0.064 Uiso 1 1 calc R . .
C3 C -0.1921(7) 0.7158(4) 0.1976(4) 0.0391(17) Uani 1 1 d . . .
C4 C -0.2190(12) 0.7036(6) 0.3959(5) 0.072(3) Uani 1 1 d . . .
H4A H -0.1527 0.7291 0.4253 0.107 Uiso 1 1 calc R . .
H4B H -0.2201 0.6476 0.4063 0.107 Uiso 1 1 calc R . .
H4C H -0.3047 0.7259 0.4066 0.107 Uiso 1 1 calc R . .
C5 C -0.2295(10) 0.6995(6) 0.1214(5) 0.061(2) Uani 1 1 d . . .
H5A H -0.1675 0.7252 0.0894 0.091 Uiso 1 1 calc R . .
H5B H -0.3173 0.7196 0.1124 0.091 Uiso 1 1 calc R . .
H5C H -0.2280 0.6432 0.1129 0.091 Uiso 1 1 calc R . .
C6 C 0.0336(8) 0.9411(5) 0.3824(4) 0.049(2) Uani 1 1 d . . .
C7 C 0.0047(8) 1.0125(4) 0.3514(5) 0.053(2) Uani 1 1 d . . .
H7A H -0.0017 1.0611 0.3752 0.063 Uiso 1 1 calc R . .
C8 C -0.0132(8) 0.9994(4) 0.2788(5) 0.0452(18) Uani 1 1 d . . .
C9 C 0.0623(11) 0.9185(5) 0.4594(4) 0.065(2) Uani 1 1 d . . .
H9A H 0.0763 0.8621 0.4623 0.097 Uiso 1 1 calc R . .
H9B H -0.0116 0.9331 0.4896 0.097 Uiso 1 1 calc R . .
H9C H 0.1407 0.9457 0.4757 0.097 Uiso 1 1 calc R . .
C10 C -0.0494(11) 1.0604(5) 0.2242(6) 0.072(3) Uani 1 1 d . . .
H10A H -0.0574 1.0359 0.1772 0.108 Uiso 1 1 calc R . .
H10B H 0.0184 1.1006 0.2225 0.108 Uiso 1 1 calc R . .
H10C H -0.1327 1.0844 0.2373 0.108 Uiso 1 1 calc R . .
C11 C 0.2497(9) 0.7132(4) 0.3450(5) 0.056(2) Uani 1 1 d . . .
C12 C 0.3473(10) 0.6890(6) 0.2978(5) 0.066(3) Uani 1 1 d . . .
H12A H 0.4199 0.6568 0.3083 0.079 Uiso 1 1 calc R . .
C13 C 0.3154(9) 0.7224(6) 0.2320(5) 0.061(2) Uani 1 1 d . . .
C14 C 0.2315(15) 0.6929(6) 0.4242(5) 0.098(4) Uani 1 1 d . . .
H14A H 0.1538 0.7192 0.4425 0.147 Uiso 1 1 calc R . .
H14B H 0.3081 0.7100 0.4511 0.147 Uiso 1 1 calc R . .
H14C H 0.2211 0.6364 0.4293 0.147 Uiso 1 1 calc R . .
C15 C 0.3868(10) 0.7106(7) 0.1601(7) 0.090(3) Uani 1 1 d . . .
H15A H 0.3428 0.7409 0.1229 0.135 Uiso 1 1 calc R . .
H15B H 0.3856 0.6553 0.1474 0.135 Uiso 1 1 calc R . .
H15C H 0.4772 0.7283 0.1646 0.135 Uiso 1 1 calc R . .
C16 C 0.1929(10) 0.9237(6) 0.0429(6) 0.067(3) Uani 1 1 d . . .
H16A H 0.1663 0.9204 -0.0083 0.081 Uiso 1 1 calc R . .
C17 C 0.1527(12) 0.9823(5) 0.0916(6) 0.072(3) Uani 1 1 d . . .
H17A H 0.0940 1.0271 0.0801 0.086 Uiso 1 1 calc R . .
C18 C 0.2300(10) 0.9751(5) 0.1545(7) 0.072(3) Uani 1 1 d . . .
H18A H 0.2355 1.0141 0.1939 0.086 Uiso 1 1 calc R . .
C19 C 0.3183(9) 0.9119(6) 0.1428(6) 0.070(3) Uani 1 1 d . . .
H19A H 0.3944 0.8989 0.1739 0.084 Uiso 1 1 calc R . .
C20 C 0.2964(10) 0.8811(6) 0.0748(6) 0.071(3) Uani 1 1 d . . .
H20A H 0.3535 0.8425 0.0500 0.085 Uiso 1 1 calc R . .
C21 C -0.2520(9) 0.9089(6) 0.1443(5) 0.064(2) Uani 1 1 d . . .
H21A H -0.3008 0.8602 0.1534 0.077 Uiso 1 1 calc R . .
H21B H -0.2337 0.9346 0.1904 0.077 Uiso 1 1 calc R . .
C22 C -0.3290(13) 0.9621(11) 0.0966(9) 0.126(6) Uani 1 1 d . . .
H22A H -0.4228 0.9486 0.0984 0.151 Uiso 1 1 calc R . .
H22B H -0.3183 1.0170 0.1116 0.151 Uiso 1 1 calc R . .
C23 C -0.2785(15) 0.9509(7) 0.0256(7) 0.098(4) Uani 1 1 d . . .
H23A H -0.2570 1.0020 0.0041 0.118 Uiso 1 1 calc R . .
H23B H -0.3451 0.9254 -0.0046 0.118 Uiso 1 1 calc R . .
C24 C -0.1571(12) 0.9005(7) 0.0289(6) 0.081(3) Uani 1 1 d . . .
H24A H -0.1735 0.8490 0.0069 0.097 Uiso 1 1 calc R . .
H24B H -0.0839 0.9259 0.0037 0.097 Uiso 1 1 calc R . .
O2 O 0.429(3) 0.4761(15) 0.1893(12) 0.355(13) Uiso 1 1 d D . .
C25 C 0.552(3) 0.4859(14) 0.1523(16) 0.257(13) Uiso 1 1 d D . .
H25A H 0.6214 0.4995 0.1865 0.309 Uiso 1 1 calc R . .
H25B H 0.5447 0.5280 0.1165 0.309 Uiso 1 1 calc R . .
C26 C 0.581(2) 0.4111(15) 0.1174(13) 0.218(10) Uiso 1 1 d D . .
H26A H 0.6103 0.3716 0.1522 0.262 Uiso 1 1 calc R . .
H26B H 0.6472 0.4172 0.0797 0.262 Uiso 1 1 calc R . .
C27 C 0.450(2) 0.3903(12) 0.0867(11) 0.182(8) Uiso 1 1 d D . .
H27A H 0.4441 0.3346 0.0737 0.219 Uiso 1 1 calc R . .
H27B H 0.4269 0.4233 0.0453 0.219 Uiso 1 1 calc R . .
C28 C 0.372(2) 0.4101(16) 0.1527(14) 0.237(11) Uiso 1 1 d D . .
H28A H 0.2810 0.4226 0.1389 0.285 Uiso 1 1 calc R . .
H28B H 0.3697 0.3646 0.1851 0.285 Uiso 1 1 calc R . .

loop_
_atom_site_aniso_label
_atom_site_aniso_U_11
_atom_site_aniso_U_22
_atom_site_aniso_U_33
_atom_site_aniso_U_23
_atom_site_aniso_U_13
_atom_site_aniso_U_12
Er1 0.03871(16) 0.04069(15) 0.03305(14) -0.00053(14) 0.00351(15) -0.00222(15)
Cl1 0.0665(13) 0.0671(12) 0.0572(12) -0.0227(10) 0.0162(13) -0.0100(13)
N1 0.042(3) 0.045(3) 0.031(3) -0.002(2) 0.000(3) 0.004(3)
N2 0.042(3) 0.038(3) 0.032(3) -0.003(2) 0.006(3) -0.006(3)
N3 0.059(4) 0.032(3) 0.041(4) -0.003(3) -0.005(3) 0.001(3)
N4 0.044(4) 0.037(3) 0.034(4) -0.005(2) -0.002(2) 0.003(2)
N5 0.033(4) 0.055(4) 0.051(4) 0.002(3) -0.001(3) 0.005(3)
N6 0.040(4) 0.040(3) 0.039(4) -0.003(3) -0.012(3) 0.004(3)
O1 0.049(4) 0.066(4) 0.043(3) 0.014(3) -0.004(3) 0.005(3)
B1 0.054(5) 0.040(4) 0.032(5) -0.001(4) 0.004(4) 0.002(3)
C1 0.043(5) 0.046(4) 0.046(4) 0.000(4) 0.012(4) -0.002(4)
C2 0.037(5) 0.055(4) 0.069(6) 0.001(4) 0.007(4) -0.006(4)
C3 0.034(4) 0.037(4) 0.046(4) 0.002(3) 0.004(3) -0.007(3)
C4 0.090(8) 0.081(7) 0.044(5) 0.004(5) 0.020(5) -0.021(6)
C5 0.050(5) 0.071(6) 0.062(5) -0.015(4) -0.006(4) -0.016(4)
C6 0.054(5) 0.048(5) 0.044(4) -0.011(4) 0.000(4) -0.005(4)
C7 0.057(5) 0.036(4) 0.065(5) -0.017(4) 0.020(5) -0.001(3)
C8 0.040(4) 0.039(4) 0.056(5) -0.001(4) 0.013(4) 0.001(3)
C9 0.085(7) 0.074(5) 0.036(4) -0.023(4) -0.002(5) 0.001(6)
C10 0.082(8) 0.044(5) 0.090(7) 0.005(4) 0.009(6) 0.008(5)
C11 0.064(5) 0.047(4) 0.056(5) -0.011(4) -0.020(5) 0.008(4)
C12 0.065(6) 0.060(5) 0.073(7) 0.001(5) -0.024(5) 0.021(5)
C13 0.043(5) 0.067(6) 0.072(6) -0.009(5) -0.005(4) 0.005(4)
C14 0.159(13) 0.090(7) 0.044(5) 0.005(5) -0.032(7) 0.047(8)
C15 0.065(7) 0.104(8) 0.100(8) 0.012(7) 0.033(7) 0.031(6)
C16 0.079(7) 0.067(6) 0.056(6) 0.011(5) 0.014(5) -0.012(5)
C17 0.091(8) 0.042(5) 0.083(8) 0.009(5) 0.028(6) -0.012(5)
C18 0.074(6) 0.055(5) 0.086(7) -0.006(6) 0.016(7) -0.032(5)
C19 0.043(5) 0.088(7) 0.078(7) 0.004(6) 0.011(5) -0.029(5)
C20 0.061(6) 0.081(6) 0.071(7) -0.001(5) 0.044(5) -0.018(5)
C21 0.044(5) 0.082(6) 0.066(6) -0.003(5) -0.002(5) 0.013(4)
C22 0.059(8) 0.172(15) 0.146(14) 0.080(12) 0.001(8) 0.024(9)
C23 0.122(11) 0.091(8) 0.081(8) 0.008(7) -0.046(8) 0.015(8)
C24 0.081(8) 0.108(8) 0.054(6) 0.014(6) -0.014(6) 0.007(7)

loop_
_atom_type_symbol
_atom_type_description
_atom_type_scat_dispersion_real
_atom_type_scat_dispersion_imag
_atom_type_scat_source
C C 0.0033 0.0016 'International Tables Vol C Tables 4.2.6.8 and 6.1.1.4'
H H 0.0000 0.0000 'International Tables Vol C Tables 4.2.6.8 and 6.1.1.4'
B B 0.0013 0.0007 'International Tables Vol C Tables 4.2.6.8 and 6.1.1.4'
N N 0.0061 0.0033 'International Tables Vol C Tables 4.2.6.8 and 6.1.1.4'
O O 0.0106 0.0060 'International Tables Vol C Tables 4.2.6.8 and 6.1.1.4'
Er Er -0.2586 4.9576 'International Tables Vol C Tables 4.2.6.8 and 6.1.1.4'
Cl Cl 0.1484 0.1585 'International Tables Vol C Tables 4.2.6.8 and 6.1.1.4'

loop_
_geom_angle_atom_site_label_1
_geom_angle_atom_site_label_2
_geom_angle_atom_site_label_3
_geom_angle
_geom_angle_site_symmetry_1
_geom_angle_site_symmetry_3
_geom_angle_publ_flag
O1 Er1 N5 152.3(2) . . ?
O1 Er1 N1 78.4(2) . . ?
N5 Er1 N1 74.1(2) . . ?
O1 Er1 N3 83.2(2) . . ?
N5 Er1 N3 85.9(2) . . ?
N1 Er1 N3 74.1(2) . . ?
O1 Er1 Cl1 89.15(17) . . ?
N5 Er1 Cl1 91.7(2) . . ?
N1 Er1 Cl1 84.24(17) . . ?
N3 Er1 Cl1 158.03(16) . . ?
O1 Er1 C18 103.8(3) . . ?
N5 Er1 C18 97.8(3) . . ?
N1 Er1 C18 148.4(3) . . ?
N3 Er1 C18 74.9(3) . . ?
Cl1 Er1 C18 127.0(3) . . ?
O1 Er1 C17 79.0(3) . . ?
N5 Er1 C17 126.3(3) . . ?
N1 Er1 C17 153.1(3) . . ?
N3 Er1 C17 89.0(3) . . ?
Cl1 Er1 C17 109.7(3) . . ?
C18 Er1 C17 30.4(3) . . ?
O1 Er1 C19 128.7(3) . . ?
N5 Er1 C19 77.7(3) . . ?
N1 Er1 C19 150.7(3) . . ?
N3 Er1 C19 96.1(3) . . ?
Cl1 Er1 C19 104.7(3) . . ?
C18 Er1 C19 30.4(3) . . ?
C17 Er1 C19 49.8(4) . . ?
O1 Er1 C16 86.4(3) . . ?
N5 Er1 C16 121.1(3) . . ?
N1 Er1 C16 158.8(3) . . ?
N3 Er1 C16 119.0(3) . . ?
Cl1 Er1 C16 80.8(3) . . ?
C18 Er1 C16 50.0(3) . . ?
C17 Er1 C16 30.1(3) . . ?
C19 Er1 C16 49.4(3) . . ?
O1 Er1 C20 116.1(3) . . ?
N5 Er1 C20 91.1(3) . . ?
N1 Er1 C20 156.8(3) . . ?
N3 Er1 C20 123.6(3) . . ?
Cl1 Er1 C20 78.2(2) . . ?
C18 Er1 C20 49.7(3) . . ?
C17 Er1 C20 49.6(3) . . ?
C19 Er1 C20 29.5(3) . . ?
C16 Er1 C20 30.0(3) . . ?
C3 N1 N2 106.8(6) . . ?
C3 N1 Er1 135.2(5) . . ?
N2 N1 Er1 117.6(5) . . ?
C1 N2 N1 109.1(6) . . ?
C1 N2 B1 127.5(6) . . ?
N1 N2 B1 123.2(6) . . ?
C8 N3 N4 105.9(6) . . ?
C8 N3 Er1 135.3(5) . . ?
N4 N3 Er1 114.7(4) . . ?
N3 N4 C6 110.0(6) . . ?
N3 N4 B1 122.2(6) . . ?
C6 N4 B1 127.0(7) . . ?
C13 N5 N6 106.4(7) . . ?
C13 N5 Er1 134.9(6) . . ?
N6 N5 Er1 118.8(5) . . ?
C11 N6 N5 109.4(7) . . ?
C11 N6 B1 127.7(7) . . ?
N5 N6 B1 122.6(6) . . ?
C24 O1 C21 106.0(7) . . ?
C24 O1 Er1 125.1(6) . . ?
C21 O1 Er1 128.5(5) . . ?
N2 B1 N4 110.3(7) . . ?
N2 B1 N6 108.8(6) . . ?
N4 B1 N6 110.6(7) . . ?
N2 B1 H1 112(4) . . ?
N4 B1 H1 114(4) . . ?
N6 B1 H1 101(4) . . ?
C2 C1 N2 107.3(7) . . ?
C2 C1 C4 127.8(8) . . ?
N2 C1 C4 125.0(8) . . ?
C1 C2 C3 107.4(7) . . ?
C1 C2 H2A 126.3 . . ?
C3 C2 H2A 126.3 . . ?
N1 C3 C2 109.4(7) . . ?
N1 C3 C5 124.1(7) . . ?
C2 C3 C5 126.5(7) . . ?
C1 C4 H4A 109.5 . . ?
C1 C4 H4B 109.5 . . ?
H4A C4 H4B 109.5 . . ?
C1 C4 H4C 109.5 . . ?
H4A C4 H4C 109.5 . . ?
H4B C4 H4C 109.5 . . ?
C3 C5 H5A 109.5 . . ?
C3 C5 H5B 109.5 . . ?
H5A C5 H5B 109.5 . . ?
C3 C5 H5C 109.5 . . ?
H5A C5 H5C 109.5 . . ?
H5B C5 H5C 109.5 . . ?
C7 C6 N4 106.5(7) . . ?
C7 C6 C9 131.6(7) . . ?
N4 C6 C9 121.9(7) . . ?
C6 C7 C8 107.2(7) . . ?
C6 C7 H7A 126.4 . . ?
C8 C7 H7A 126.4 . . ?
N3 C8 C7 110.4(7) . . ?
N3 C8 C10 123.8(8) . . ?
C7 C8 C10 125.8(7) . . ?
C6 C9 H9A 109.5 . . ?
C6 C9 H9B 109.5 . . ?
H9A C9 H9B 109.5 . . ?
C6 C9 H9C 109.5 . . ?
H9A C9 H9C 109.5 . . ?
H9B C9 H9C 109.5 . . ?
C8 C10 H10A 109.5 . . ?
C8 C10 H10B 109.5 . . ?
H10A C10 H10B 109.5 . . ?
C8 C10 H10C 109.5 . . ?
H10A C10 H10C 109.5 . . ?
H10B C10 H10C 109.5 . . ?
N6 C11 C12 107.9(8) . . ?
N6 C11 C14 123.0(9) . . ?
C12 C11 C14 129.1(8) . . ?
C11 C12 C13 105.6(8) . . ?
C11 C12 H12A 127.2 . . ?
C13 C12 H12A 127.2 . . ?
N5 C13 C12 110.7(9) . . ?
N5 C13 C15 122.0(9) . . ?
C12 C13 C15 127.2(9) . . ?
C11 C14 H14A 109.5 . . ?
C11 C14 H14B 109.5 . . ?
H14A C14 H14B 109.5 . . ?
C11 C14 H14C 109.5 . . ?
H14A C14 H14C 109.5 . . ?
H14B C14 H14C 109.5 . . ?
C13 C15 H15A 109.5 . . ?
C13 C15 H15B 109.5 . . ?
H15A C15 H15B 109.5 . . ?
C13 C15 H15C 109.5 . . ?
H15A C15 H15C 109.5 . . ?
H15B C15 H15C 109.5 . . ?
C17 C16 C20 108.0(10) . . ?
C17 C16 Er1 74.5(5) . . ?
C20 C16 Er1 75.8(5) . . ?
C17 C16 H16A 125.4 . . ?
C20 C16 H16A 125.4 . . ?
Er1 C16 H16A 125.4 . . ?
C16 C17 C18 108.0(10) . . ?
C16 C17 Er1 75.4(5) . . ?
C18 C17 Er1 74.6(5) . . ?
C16 C17 H17A 125.4 . . ?
C18 C17 H17A 125.4 . . ?
Er1 C17 H17A 125.4 . . ?
C17 C18 C19 107.0(10) . . ?
C17 C18 Er1 75.0(5) . . ?
C19 C18 Er1 75.3(5) . . ?
C17 C18 H18A 125.8 . . ?
C19 C18 H18A 125.8 . . ?
Er1 C18 H18A 125.8 . . ?
C20 C19 C18 108.9(10) . . ?
C20 C19 Er1 76.2(5) . . ?
C18 C19 Er1 74.3(5) . . ?
C20 C19 H19A 125.0 . . ?
C18 C19 H19A 125.0 . . ?
Er1 C19 H19A 125.0 . . ?
C19 C20 C16 108.1(10) . . ?
C19 C20 Er1 74.3(5) . . ?
C16 C20 Er1 74.2(5) . . ?
C19 C20 H20A 125.6 . . ?
C16 C20 H20A 125.6 . . ?
Er1 C20 H20A 125.6 . . ?
C22 C21 O1 106.1(8) . . ?
C22 C21 H21A 110.5 . . ?
O1 C21 H21A 110.5 . . ?
C22 C21 H21B 110.5 . . ?
O1 C21 H21B 110.5 . . ?
H21A C21 H21B 108.7 . . ?
C23 C22 C21 106.2(12) . . ?
C23 C22 H22A 110.5 . . ?
C21 C22 H22A 110.5 . . ?
C23 C22 H22B 110.5 . . ?
C21 C22 H22B 110.5 . . ?
H22A C22 H22B 108.7 . . ?
C22 C23 C24 109.4(10) . . ?
C22 C23 H23A 109.8 . . ?
C24 C23 H23A 109.8 . . ?
C22 C23 H23B 109.8 . . ?
C24 C23 H23B 109.8 . . ?
H23A C23 H23B 108.2 . . ?
O1 C24 C23 105.6(9) . . ?
O1 C24 H24A 110.6 . . ?
C23 C24 H24A 110.6 . . ?
O1 C24 H24B 110.6 . . ?
C23 C24 H24B 110.6 . . ?
H24A C24 H24B 108.8 . . ?
C28 O2 C25 102.5(16) . . ?
O2 C25 C26 106.8(16) . . ?
O2 C25 H25A 110.4 . . ?
C26 C25 H25A 110.4 . . ?
O2 C25 H25B 110.4 . . ?
C26 C25 H25B 110.4 . . ?
H25A C25 H25B 108.6 . . ?
C25 C26 C27 101.5(18) . . ?
C25 C26 H26A 111.5 . . ?
C27 C26 H26A 111.5 . . ?
C25 C26 H26B 111.5 . . ?
C27 C26 H26B 111.5 . . ?
H26A C26 H26B 109.3 . . ?
C26 C27 C28 96.1(15) . . ?
C26 C27 H27A 112.5 . . ?
C28 C27 H27A 112.5 . . ?
C26 C27 H27B 112.5 . . ?
C28 C27 H27B 112.5 . . ?
H27A C27 H27B 110.0 . . ?
O2 C28 C27 110.3(16) . . ?
O2 C28 H28A 109.6 . . ?
C27 C28 H28A 109.6 . . ?
O2 C28 H28B 109.6 . . ?
C27 C28 H28B 109.6 . . ?
H28A C28 H28B 108.1 . . ?

loop_
_geom_bond_atom_site_label_1
_geom_bond_atom_site_label_2
_geom_bond_distance
_geom_bond_site_symmetry_2
_geom_bond_publ_flag
Er1 O1 2.363(6) . ?
Er1 N5 2.441(7) . ?
Er1 N1 2.486(7) . ?
Er1 N3 2.507(7) . ?
Er1 Cl1 2.575(3) . ?
Er1 C18 2.665(8) . ?
Er1 C17 2.670(9) . ?
Er1 C19 2.678(9) . ?
Er1 C16 2.682(9) . ?
Er1 C20 2.703(9) . ?
N1 C3 1.350(10) . ?
N1 N2 1.370(7) . ?
N2 C1 1.367(10) . ?
N2 B1 1.516(11) . ?
N3 C8 1.337(9) . ?
N3 N4 1.359(9) . ?
N4 C6 1.368(9) . ?
N4 B1 1.538(10) . ?
N5 C13 1.307(10) . ?
N5 N6 1.376(9) . ?
N6 C11 1.326(10) . ?
N6 B1 1.571(11) . ?
O1 C24 1.444(11) . ?
O1 C21 1.473(10) . ?
B1 H1 1.09(2) . ?
C1 C2 1.367(12) . ?
C1 C4 1.489(11) . ?
C2 C3 1.372(11) . ?
C2 H2A 0.9300 . ?
C3 C5 1.477(11) . ?
C4 H4A 0.9600 . ?
C4 H4B 0.9600 . ?
C4 H4C 0.9600 . ?
C5 H5A 0.9600 . ?
C5 H5B 0.9600 . ?
C5 H5C 0.9600 . ?
C6 C7 1.360(11) . ?
C6 C9 1.495(12) . ?
C7 C8 1.364(13) . ?
C7 H7A 0.9300 . ?
C8 C10 1.482(12) . ?
C9 H9A 0.9600 . ?
C9 H9B 0.9600 . ?
C9 H9C 0.9600 . ?
C10 H10A 0.9600 . ?
C10 H10B 0.9600 . ?
C10 H10C 0.9600 . ?
C11 C12 1.371(13) . ?
C11 C14 1.507(13) . ?
C12 C13 1.372(13) . ?
C12 H12A 0.9300 . ?
C13 C15 1.518(14) . ?
C14 H14A 0.9600 . ?
C14 H14B 0.9600 . ?
C14 H14C 0.9600 . ?
C15 H15A 0.9600 . ?
C15 H15B 0.9600 . ?
C15 H15C 0.9600 . ?
C16 C17 1.392(14) . ?
C16 C20 1.394(14) . ?
C16 H16A 0.9800 . ?
C17 C18 1.398(15) . ?
C17 H17A 0.9800 . ?
C18 C19 1.401(13) . ?
C18 H18A 0.9800 . ?
C19 C20 1.370(14) . ?
C19 H19A 0.9800 . ?
C20 H20A 0.9800 . ?
C21 C22 1.472(14) . ?
C21 H21A 0.9700 . ?
C21 H21B 0.9700 . ?
C22 C23 1.414(18) . ?
C22 H22A 0.9700 . ?
C22 H22B 0.9700 . ?
C23 C24 1.487(16) . ?
C23 H23A 0.9700 . ?
C23 H23B 0.9700 . ?
C24 H24A 0.9700 . ?
C24 H24B 0.9700 . ?
O2 C28 1.419(17) . ?
O2 C25 1.419(18) . ?
C25 C26 1.441(17) . ?
C25 H25A 0.9700 . ?
C25 H25B 0.9700 . ?
C26 C27 1.468(17) . ?
C26 H26A 0.9700 . ?
C26 H26B 0.9700 . ?
C27 C28 1.487(17) . ?
C27 H27A 0.9700 . ?
C27 H27B 0.9700 . ?
C28 H28A 0.9700 . ?
C28 H28B 0.9700 . ?

loop_
_geom_torsion_atom_site_label_1
_geom_torsion_atom_site_label_2
_geom_torsion_atom_site_label_3
_geom_torsion_atom_site_label_4
_geom_torsion
_geom_torsion_site_symmetry_1
_geom_torsion_site_symmetry_2
_geom_torsion_site_symmetry_3
_geom_torsion_site_symmetry_4
_geom_torsion_publ_flag
O1 Er1 N1 C3 47.1(7) . . . . ?
N5 Er1 N1 C3 -136.6(7) . . . . ?
N3 Er1 N1 C3 133.2(7) . . . . ?
Cl1 Er1 N1 C3 -43.3(7) . . . . ?
C18 Er1 N1 C3 144.5(7) . . . . ?
C17 Er1 N1 C3 80.3(9) . . . . ?
C19 Er1 N1 C3 -153.3(7) . . . . ?
C16 Er1 N1 C3 2.0(11) . . . . ?
C20 Er1 N1 C3 -84.3(10) . . . . ?
O1 Er1 N1 N2 -124.2(5) . . . . ?
N5 Er1 N1 N2 52.1(5) . . . . ?
N3 Er1 N1 N2 -38.1(5) . . . . ?
Cl1 Er1 N1 N2 145.4(5) . . . . ?
C18 Er1 N1 N2 -26.7(8) . . . . ?
C17 Er1 N1 N2 -91.0(8) . . . . ?
C19 Er1 N1 N2 35.4(8) . . . . ?
C16 Er1 N1 N2 -169.3(7) . . . . ?
C20 Er1 N1 N2 104.4(8) . . . . ?
C3 N1 N2 C1 -0.9(8) . . . . ?
Er1 N1 N2 C1 172.7(5) . . . . ?
C3 N1 N2 B1 174.1(6) . . . . ?
Er1 N1 N2 B1 -12.3(8) . . . . ?
O1 Er1 N3 C8 -67.3(8) . . . . ?
N5 Er1 N3 C8 138.2(8) . . . . ?
N1 Er1 N3 C8 -147.1(8) . . . . ?
Cl1 Er1 N3 C8 -137.6(7) . . . . ?
C18 Er1 N3 C8 39.0(8) . . . . ?
C17 Er1 N3 C8 11.7(8) . . . . ?
C19 Er1 N3 C8 61.1(8) . . . . ?
C16 Er1 N3 C8 14.7(9) . . . . ?
C20 Er1 N3 C8 49.6(9) . . . . ?
O1 Er1 N3 N4 139.7(5) . . . . ?
N5 Er1 N3 N4 -14.8(5) . . . . ?
N1 Er1 N3 N4 59.9(5) . . . . ?
Cl1 Er1 N3 N4 69.5(7) . . . . ?
C18 Er1 N3 N4 -113.9(6) . . . . ?
C17 Er1 N3 N4 -141.2(6) . . . . ?
C19 Er1 N3 N4 -91.9(5) . . . . ?
C16 Er1 N3 N4 -138.3(5) . . . . ?
C20 Er1 N3 N4 -103.4(6) . . . . ?
C8 N3 N4 C6 -2.2(9) . . . . ?
Er1 N3 N4 C6 158.4(5) . . . . ?
C8 N3 N4 B1 167.8(7) . . . . ?
Er1 N3 N4 B1 -31.6(9) . . . . ?
O1 Er1 N5 C13 139.3(8) . . . . ?
N1 Er1 N5 C13 131.5(8) . . . . ?
N3 Er1 N5 C13 -153.9(8) . . . . ?
Cl1 Er1 N5 C13 48.0(8) . . . . ?
C18 Er1 N5 C13 -79.7(8) . . . . ?
C17 Er1 N5 C13 -68.2(9) . . . . ?
C19 Er1 N5 C13 -56.7(8) . . . . ?
C16 Er1 N5 C13 -32.2(9) . . . . ?
C20 Er1 N5 C13 -30.3(8) . . . . ?
O1 Er1 N5 N6 -40.1(8) . . . . ?
N1 Er1 N5 N6 -47.9(5) . . . . ?
N3 Er1 N5 N6 26.7(5) . . . . ?
Cl1 Er1 N5 N6 -131.5(5) . . . . ?
C18 Er1 N5 N6 100.8(6) . . . . ?
C17 Er1 N5 N6 112.4(5) . . . . ?
C19 Er1 N5 N6 123.8(6) . . . . ?
C16 Er1 N5 N6 148.3(5) . . . . ?
C20 Er1 N5 N6 150.2(5) . . . . ?
C13 N5 N6 C11 0.4(8) . . . . ?
Er1 N5 N6 C11 -180.0(5) . . . . ?
C13 N5 N6 B1 -173.7(7) . . . . ?
Er1 N5 N6 B1 6.0(8) . . . . ?
N5 Er1 O1 C24 -136.5(8) . . . . ?
N1 Er1 O1 C24 -128.8(8) . . . . ?
N3 Er1 O1 C24 156.1(8) . . . . ?
Cl1 Er1 O1 C24 -44.5(8) . . . . ?
C18 Er1 O1 C24 83.5(8) . . . . ?
C17 Er1 O1 C24 65.8(8) . . . . ?
C19 Er1 O1 C24 63.8(9) . . . . ?
C16 Er1 O1 C24 36.3(8) . . . . ?
C20 Er1 O1 C24 32.0(8) . . . . ?
N5 Er1 O1 C21 36.3(9) . . . . ?
N1 Er1 O1 C21 43.9(6) . . . . ?
N3 Er1 O1 C21 -31.2(7) . . . . ?
Cl1 Er1 O1 C21 128.2(7) . . . . ?
C18 Er1 O1 C21 -103.8(7) . . . . ?
C17 Er1 O1 C21 -121.5(7) . . . . ?
C19 Er1 O1 C21 -123.5(7) . . . . ?
C16 Er1 O1 C21 -151.0(7) . . . . ?
C20 Er1 O1 C21 -155.3(7) . . . . ?
C1 N2 B1 N4 -117.8(8) . . . . ?
N1 N2 B1 N4 68.1(9) . . . . ?
C1 N2 B1 N6 120.7(8) . . . . ?
N1 N2 B1 N6 -53.3(9) . . . . ?
N3 N4 B1 N2 -39.6(10) . . . . ?
C6 N4 B1 N2 128.7(8) . . . . ?
N3 N4 B1 N6 80.8(9) . . . . ?
C6 N4 B1 N6 -110.9(8) . . . . ?
C11 N6 B1 N2 -114.8(8) . . . . ?
N5 N6 B1 N2 58.2(8) . . . . ?
C11 N6 B1 N4 123.9(8) . . . . ?
N5 N6 B1 N4 -63.1(9) . . . . ?
N1 N2 C1 C2 0.1(8) . . . . ?
B1 N2 C1 C2 -174.6(7) . . . . ?
N1 N2 C1 C4 -178.7(8) . . . . ?
B1 N2 C1 C4 6.6(13) . . . . ?
N2 C1 C2 C3 0.7(9) . . . . ?
C4 C1 C2 C3 179.5(9) . . . . ?
N2 N1 C3 C2 1.3(8) . . . . ?
Er1 N1 C3 C2 -170.7(5) . . . . ?
N2 N1 C3 C5 -178.2(8) . . . . ?
Er1 N1 C3 C5 9.8(12) . . . . ?
C1 C2 C3 N1 -1.2(9) . . . . ?
C1 C2 C3 C5 178.3(8) . . . . ?
N3 N4 C6 C7 1.9(9) . . . . ?
B1 N4 C6 C7 -167.6(7) . . . . ?
N3 N4 C6 C9 -179.0(8) . . . . ?
B1 N4 C6 C9 11.6(13) . . . . ?
N4 C6 C7 C8 -0.7(9) . . . . ?
C9 C6 C7 C8 -179.8(9) . . . . ?
N4 N3 C8 C7 1.7(9) . . . . ?
Er1 N3 C8 C7 -152.8(6) . . . . ?
N4 N3 C8 C10 -177.5(8) . . . . ?
Er1 N3 C8 C10 28.0(13) . . . . ?
C6 C7 C8 N3 -0.6(9) . . . . ?
C6 C7 C8 C10 178.5(8) . . . . ?
N5 N6 C11 C12 0.1(9) . . . . ?
B1 N6 C11 C12 173.8(7) . . . . ?
N5 N6 C11 C14 -178.7(8) . . . . ?
B1 N6 C11 C14 -5.0(13) . . . . ?
N6 C11 C12 C13 -0.6(10) . . . . ?
C14 C11 C12 C13 178.1(10) . . . . ?
N6 N5 C13 C12 -0.8(10) . . . . ?
Er1 N5 C13 C12 179.7(6) . . . . ?
N6 N5 C13 C15 176.5(8) . . . . ?
Er1 N5 C13 C15 -3.0(14) . . . . ?
C11 C12 C13 N5 0.9(11) . . . . ?
C11 C12 C13 C15 -176.2(9) . . . . ?
O1 Er1 C16 C17 74.2(7) . . . . ?
N5 Er1 C16 C17 -109.7(7) . . . . ?
N1 Er1 C16 C17 118.2(8) . . . . ?
N3 Er1 C16 C17 -5.9(8) . . . . ?
Cl1 Er1 C16 C17 163.9(8) . . . . ?
C18 Er1 C16 C17 -37.2(7) . . . . ?
C19 Er1 C16 C17 -77.5(8) . . . . ?
C20 Er1 C16 C17 -113.6(10) . . . . ?
O1 Er1 C16 C20 -172.2(6) . . . . ?
N5 Er1 C16 C20 3.9(7) . . . . ?
N1 Er1 C16 C20 -128.2(8) . . . . ?
N3 Er1 C16 C20 107.7(6) . . . . ?
Cl1 Er1 C16 C20 -82.4(6) . . . . ?
C18 Er1 C16 C20 76.4(7) . . . . ?
C17 Er1 C16 C20 113.6(10) . . . . ?
C19 Er1 C16 C20 36.2(6) . . . . ?
C20 C16 C17 C18 -1.0(10) . . . . ?
Er1 C16 C17 C18 68.1(6) . . . . ?
C20 C16 C17 Er1 -69.0(6) . . . . ?
O1 Er1 C17 C16 -101.9(7) . . . . ?
N5 Er1 C17 C16 90.7(8) . . . . ?
N1 Er1 C17 C16 -135.1(6) . . . . ?
N3 Er1 C17 C16 174.8(7) . . . . ?
Cl1 Er1 C17 C16 -16.9(8) . . . . ?
C18 Er1 C17 C16 113.8(10) . . . . ?
C19 Er1 C17 C16 76.0(7) . . . . ?
C20 Er1 C17 C16 37.0(6) . . . . ?
O1 Er1 C17 C18 144.3(6) . . . . ?
N5 Er1 C17 C18 -23.1(7) . . . . ?
N1 Er1 C17 C18 111.1(8) . . . . ?
N3 Er1 C17 C18 61.0(6) . . . . ?
Cl1 Er1 C17 C18 -130.7(6) . . . . ?
C19 Er1 C17 C18 -37.8(6) . . . . ?
C16 Er1 C17 C18 -113.8(10) . . . . ?
C20 Er1 C17 C18 -76.8(7) . . . . ?
C16 C17 C18 C19 0.5(10) . . . . ?
Er1 C17 C18 C19 69.2(6) . . . . ?
C16 C17 C18 Er1 -68.6(7) . . . . ?
O1 Er1 C18 C17 -36.2(7) . . . . ?
N5 Er1 C18 C17 161.4(6) . . . . ?
N1 Er1 C18 C17 -126.4(7) . . . . ?
N3 Er1 C18 C17 -115.0(7) . . . . ?
Cl1 Er1 C18 C17 63.4(7) . . . . ?
C19 Er1 C18 C17 112.5(10) . . . . ?
C16 Er1 C18 C17 36.9(6) . . . . ?
C20 Er1 C18 C17 76.5(7) . . . . ?
O1 Er1 C18 C19 -148.7(7) . . . . ?
N5 Er1 C18 C19 48.9(7) . . . . ?
N1 Er1 C18 C19 121.1(7) . . . . ?
N3 Er1 C18 C19 132.5(7) . . . . ?
Cl1 Er1 C18 C19 -49.1(8) . . . . ?
C17 Er1 C18 C19 -112.5(10) . . . . ?
C16 Er1 C18 C19 -75.6(7) . . . . ?
C20 Er1 C18 C19 -36.0(6) . . . . ?
C17 C18 C19 C20 0.1(10) . . . . ?
Er1 C18 C19 C20 69.0(6) . . . . ?
C17 C18 C19 Er1 -68.9(6) . . . . ?
O1 Er1 C19 C20 -74.2(8) . . . . ?
N5 Er1 C19 C20 115.3(7) . . . . ?
N1 Er1 C19 C20 131.6(7) . . . . ?
N3 Er1 C19 C20 -160.3(7) . . . . ?
Cl1 Er1 C19 C20 26.8(7) . . . . ?
C18 Er1 C19 C20 -114.6(10) . . . . ?
C17 Er1 C19 C20 -76.8(7) . . . . ?
C16 Er1 C19 C20 -36.9(6) . . . . ?
O1 Er1 C19 C18 40.3(8) . . . . ?
N5 Er1 C19 C18 -130.2(7) . . . . ?
N1 Er1 C19 C18 -113.8(7) . . . . ?
N3 Er1 C19 C18 -45.7(7) . . . . ?
Cl1 Er1 C19 C18 141.4(7) . . . . ?
C17 Er1 C19 C18 37.8(6) . . . . ?
C16 Er1 C19 C18 77.7(7) . . . . ?
C20 Er1 C19 C18 114.6(10) . . . . ?
C18 C19 C20 C16 -0.7(10) . . . . ?
Er1 C19 C20 C16 67.0(6) . . . . ?
C18 C19 C20 Er1 -67.7(6) . . . . ?
C17 C16 C20 C19 1.0(10) . . . . ?
Er1 C16 C20 C19 -67.1(6) . . . . ?
C17 C16 C20 Er1 68.1(7) . . . . ?
O1 Er1 C20 C19 123.3(7) . . . . ?
N5 Er1 C20 C19 -62.1(7) . . . . ?
N1 Er1 C20 C19 -111.7(8) . . . . ?
N3 Er1 C20 C19 23.7(8) . . . . ?
Cl1 Er1 C20 C19 -153.6(7) . . . . ?
C18 Er1 C20 C19 37.1(6) . . . . ?
C17 Er1 C20 C19 77.4(7) . . . . ?
C16 Er1 C20 C19 114.5(10) . . . . ?
O1 Er1 C20 C16 8.7(7) . . . . ?
N5 Er1 C20 C16 -176.6(6) . . . . ?
N1 Er1 C20 C16 133.7(7) . . . . ?
N3 Er1 C20 C16 -90.8(7) . . . . ?
Cl1 Er1 C20 C16 91.9(6) . . . . ?
C18 Er1 C20 C16 -77.4(7) . . . . ?
C17 Er1 C20 C16 -37.2(6) . . . . ?
C19 Er1 C20 C16 -114.5(10) . . . . ?
C24 O1 C21 C22 -26.5(12) . . . . ?
Er1 O1 C21 C22 159.7(9) . . . . ?
O1 C21 C22 C23 21.4(16) . . . . ?
C21 C22 C23 C24 -8.4(18) . . . . ?
C21 O1 C24 C23 21.0(11) . . . . ?
Er1 O1 C24 C23 -164.9(7) . . . . ?
C22 C23 C24 O1 -8.0(16) . . . . ?
C28 O2 C25 C26 -21(4) . . . . ?
O2 C25 C26 C27 44(3) . . . . ?
C25 C26 C27 C28 -45(2) . . . . ?
C25 O2 C28 C27 -10(4) . . . . ?
C26 C27 C28 O2 35(3) . . . . ?
